data_4517404
loop_
_publ_author_name
'Refn, Vanja E.'
'Kubus, Mariusz'
'Mossin, Susanne'
'Larsen, Ren\'e Wugt'
'Pedersen, Kasper S.'

_publ_section_title
;
 A Redox-Innocent Uranium(IV)-Quinoid Metal-Organic Framework.
;
_journal_issue 7
_journal_name_full 'ACS omega'
_journal_page_first 3462
_journal_page_last 3466
_journal_paper_doi 10.1021/acsomega.9b03727
_journal_volume 5
_journal_year 2020
_chemical_formula_moiety '0.25(C48 H16 Cl16 O40 U4), 4(H2 O)'
_chemical_formula_sum 'C12 H12 Cl4 O14 U'
_chemical_formula_weight 760.05
_space_group_crystal_system monoclinic
_space_group_IT_number 15
_space_group_name_Hall '-C 2yc'
_space_group_name_H-M_alt 'C 1 2/c 1'
_atom_sites_solution_hydrogens difmap
_atom_sites_solution_primary dual
_audit_creation_date 2019-02-21
_audit_creation_method
;
Olex2 1.2
(compiled May 18 2018 14:05:52 for OlexSys, GUI svn.r5506)
;
_cell_angle_alpha 90
_cell_angle_beta 96.415(5)
_cell_angle_gamma 90
_cell_formula_units_Z 4
_cell_length_a 13.8598(7)
_cell_length_b 11.4960(6)
_cell_length_c 12.6100(6)
_cell_measurement_reflns_used 3646
_cell_measurement_temperature 285(13)
_cell_measurement_theta_max 29.3660
_cell_measurement_theta_min 3.5550
_cell_volume 1996.60(17)
_computing_cell_refinement 'CrysAlisPro 1.171.38.43 (Rigaku OD, 2015)'
_computing_data_collection 'CrysAlisPro 1.171.38.43 (Rigaku OD, 2015)'
_computing_data_reduction 'CrysAlisPro 1.171.38.43 (Rigaku OD, 2015)'
_computing_molecular_graphics 'Olex2 (Dolomanov et al., 2009)'
_computing_publication_material 'Olex2 (Dolomanov et al., 2009)'
_computing_structure_refinement 'ShelXL (Sheldrick, 2015)'
_computing_structure_solution 'ShelXT (Sheldrick, 2015)'
_diffrn_ambient_environment air
_diffrn_ambient_temperature 285(13)
_diffrn_detector 'CCD plate'
_diffrn_detector_area_resol_mean 5.3073
_diffrn_detector_type Atlas
_diffrn_measured_fraction_theta_full 0.998
_diffrn_measured_fraction_theta_max 0.850
_diffrn_measurement_details
;
List of Runs (angles in degrees, time in seconds):

  # Type    Start    End  Width  t~exp~   \w     \q     \k     \f   Frames
--------------------------------------------------------------------------
  1  \w    -19.00  12.00   1.00   45.92    --  -11.73 -99.00-180.00   31
  2  \w    -27.00  49.00   1.00   45.92    --  -11.73  77.00 -90.00   76
  3  \w    -64.00  29.00   1.00   45.92    --  -11.73 -19.00 -60.00   93
;
_diffrn_measurement_device 'four-circle diffractometer'
_diffrn_measurement_device_type 'SuperNova, Dual, Cu at zero, Atlas'
_diffrn_measurement_method '\w scans'
_diffrn_orient_matrix_type 'CrysAlisPro convention (1999,Acta A55,543-557)'
_diffrn_orient_matrix_UB_11 0.0192534000
_diffrn_orient_matrix_UB_12 0.0089164000
_diffrn_orient_matrix_UB_13 -0.0491620000
_diffrn_orient_matrix_UB_21 -0.0369684000
_diffrn_orient_matrix_UB_22 0.0413442000
_diffrn_orient_matrix_UB_23 -0.0151469000
_diffrn_orient_matrix_UB_31 0.0302937000
_diffrn_orient_matrix_UB_32 0.0448580000
_diffrn_orient_matrix_UB_33 0.0236649000
_diffrn_radiation_monochromator mirror
_diffrn_radiation_probe x-ray
_diffrn_radiation_type MoK\a
_diffrn_radiation_wavelength 0.71073
_diffrn_reflns_av_R_equivalents 0.0221
_diffrn_reflns_av_unetI/netI 0.0305
_diffrn_reflns_Laue_measured_fraction_full 0.998
_diffrn_reflns_Laue_measured_fraction_max 0.850
_diffrn_reflns_limit_h_max 18
_diffrn_reflns_limit_h_min -16
_diffrn_reflns_limit_k_max 11
_diffrn_reflns_limit_k_min -15
_diffrn_reflns_limit_l_max 17
_diffrn_reflns_limit_l_min -15
_diffrn_reflns_number 5341
_diffrn_reflns_point_group_measured_fraction_full 0.998
_diffrn_reflns_point_group_measured_fraction_max 0.850
_diffrn_reflns_theta_full 25.242
_diffrn_reflns_theta_max 29.733
_diffrn_reflns_theta_min 2.917
_diffrn_source 'micro-focus sealed X-ray tube'
_diffrn_source_type 'SuperNova (Mo) X-ray Source'
_exptl_absorpt_coefficient_mu 8.737
_exptl_absorpt_correction_T_max 1.00000
_exptl_absorpt_correction_T_min 0.67542
_exptl_absorpt_correction_type multi-scan
_exptl_absorpt_process_details
;
CrysAlisPro 1.171.38.43 (Rigaku Oxford Diffraction, 2015)
Empirical absorption correction using spherical harmonics,
 implemented in SCALE3 ABSPACK scaling algorithm.
;
_exptl_crystal_colour 'clear dark violet'
_exptl_crystal_colour_lustre clear
_exptl_crystal_colour_modifier dark
_exptl_crystal_colour_primary violet
_exptl_crystal_density_diffrn 2.528
_exptl_crystal_description block
_exptl_crystal_F_000 1424
_exptl_crystal_size_max 0.16
_exptl_crystal_size_mid 0.07
_exptl_crystal_size_min 0.05
_refine_diff_density_max 1.126
_refine_diff_density_min -0.826
_refine_diff_density_rms 0.115
_refine_ls_extinction_method none
_refine_ls_goodness_of_fit_ref 1.056
_refine_ls_hydrogen_treatment constr
_refine_ls_matrix_type full
_refine_ls_number_parameters 148
_refine_ls_number_reflns 2422
_refine_ls_number_restraints 0
_refine_ls_restrained_S_all 1.056
_refine_ls_R_factor_all 0.0221
_refine_ls_R_factor_gt 0.0200
_refine_ls_shift/su_max 0.001
_refine_ls_shift/su_mean 0.000
_refine_ls_structure_factor_coef Fsqd
_refine_ls_weighting_details 'w=1/[\s^2^(Fo^2^)+(0.0203P)^2^+0.2945P] where P=(Fo^2^+2Fc^2^)/3'
_refine_ls_weighting_scheme calc
_refine_ls_wR_factor_gt 0.0434
_refine_ls_wR_factor_ref 0.0445
_reflns_Friedel_coverage 0.000
_reflns_number_gt 2312
_reflns_number_total 2422
_reflns_threshold_expression 'I > 2\s(I)'
_cod_data_source_file ao9b03727_si_003.cif
_cod_data_source_block exp_1123_u
_cod_depositor_comments 'Adding full bibliography for 4517403--4517404.cif.'
_cod_database_code 4517404
_shelx_shelxl_version_number 2018/3
_chemical_oxdiff_formula 'U Cl2 C6 H6 O2'
_shelx_space_group_comment
;
The symmetry employed for this shelxl refinement is uniquely defined
by the following loop, which should always be used as a source of
symmetry information in preference to the above space-group names.
They are only intended as comments.
;
_shelx_estimated_absorpt_t_max 0.669
_shelx_estimated_absorpt_t_min 0.335
_reflns_odcompleteness_completeness 99.77
_reflns_odcompleteness_iscentric 1
_reflns_odcompleteness_theta 26.32
_olex2_refinement_description
;
1. Fixed Uiso
 At 1.5 times of:
  All O(H,H) groups
2.a Free rotating group:
 O6(H6A,H6B), O7(H7A,H7B)
2.b Rotating group:
 O5(H5A,H5B)
;
_olex2_submission_special_instructions 'No special instructions were received'
_oxdiff_exptl_absorpt_empirical_details
;
Empirical correction (ABSPACK) includes:
- Absorption correction using spherical harmonics
- Frame scaling
;
_oxdiff_exptl_absorpt_empirical_full_max 1.639
_oxdiff_exptl_absorpt_empirical_full_min 0.765

loop_
_space_group_symop_operation_xyz
'x, y, z'
'-x, y, -z+1/2'
'x+1/2, y+1/2, z'
'-x+1/2, y+1/2, -z+1/2'
'-x, -y, -z'
'x, -y, z-1/2'
'-x+1/2, -y+1/2, -z'
'x+1/2, -y+1/2, z-1/2'

loop_
_atom_site_label
_atom_site_type_symbol
_atom_site_fract_x
_atom_site_fract_y
_atom_site_fract_z
_atom_site_U_iso_or_equiv
_atom_site_adp_type
_atom_site_occupancy
_atom_site_site_symmetry_order
_atom_site_calc_flag
_atom_site_refinement_flags_posn
_atom_site_refinement_flags_adp
_atom_site_refinement_flags_occupancy
U1 U 0.500000 0.23650(2) 0.750000 0.01826(6) Uani 1 2 d S T P
Cl1 Cl 0.30020(6) 0.39562(9) 1.05923(6) 0.0419(2) Uani 1 1 d . . .
Cl2 Cl 0.39804(7) 0.26515(9) 0.32523(8) 0.0461(2) Uani 1 1 d . . .
O1 O 0.40997(14) 0.33430(18) 0.87511(15) 0.0258(4) Uani 1 1 d . . .
O4 O 0.17963(16) 0.2836(2) 0.29620(16) 0.0296(5) Uani 1 1 d . . .
O2 O 0.42355(14) 0.58455(18) 1.16916(15) 0.0258(4) Uani 1 1 d . . .
O3 O 0.43768(15) 0.2019(2) 0.56062(16) 0.0313(5) Uani 1 1 d . . .
O5 O 0.42948(16) 0.0660(2) 0.82631(18) 0.0387(6) Uani 1 1 d . . .
H5A H 0.473904 0.013269 0.842816 0.058 Uiso 1 1 d GR . .
H5B H 0.389102 0.031672 0.778310 0.058 Uiso 1 1 d GR . .
O6 O 0.2313(2) 0.4655(3) 0.7807(3) 0.0576(7) Uani 1 1 d . . .
H6A H 0.216326 0.393728 0.780209 0.086 Uiso 1 1 d G . .
H6B H 0.287029 0.473446 0.759493 0.086 Uiso 1 1 d G . .
C3 C 0.3512(2) 0.2277(2) 0.5252(2) 0.0241(6) Uani 1 1 d . . .
C4 C 0.2188(2) 0.2715(2) 0.3902(2) 0.0234(6) Uani 1 1 d . . .
C6 C 0.3179(2) 0.2557(3) 0.4203(3) 0.0276(7) Uani 1 1 d . . .
C2 C 0.4552(2) 0.5390(3) 1.0897(2) 0.0224(6) Uani 1 1 d . . .
O7 O 0.4315(2) 0.0790(3) 1.0782(3) 0.0757(10) Uani 1 1 d . . .
H7A H 0.369783 0.078896 1.072594 0.114 Uiso 1 1 d G . .
H7B H 0.451341 0.143536 1.055828 0.114 Uiso 1 1 d G . .
C1 C 0.4478(2) 0.4116(3) 0.9382(2) 0.0232(6) Uani 1 1 d . . .
C5 C 0.4083(2) 0.4523(3) 1.0266(2) 0.0250(6) Uani 1 1 d . . .

loop_
_atom_site_aniso_label
_atom_site_aniso_U_11
_atom_site_aniso_U_22
_atom_site_aniso_U_33
_atom_site_aniso_U_23
_atom_site_aniso_U_13
_atom_site_aniso_U_12
U1 0.01550(8) 0.02347(9) 0.01454(8) 0.000 -0.00400(6) 0.000
Cl1 0.0307(4) 0.0585(6) 0.0382(4) -0.0142(4) 0.0119(4) -0.0189(4)
Cl2 0.0300(5) 0.0802(7) 0.0285(4) -0.0024(4) 0.0050(4) -0.0052(4)
O1 0.0217(10) 0.0319(11) 0.0230(10) -0.0081(9) -0.0011(8) -0.0046(9)
O4 0.0266(11) 0.0414(13) 0.0188(10) 0.0048(9) -0.0064(9) -0.0052(10)
O2 0.0248(11) 0.0327(11) 0.0202(10) -0.0067(9) 0.0039(9) -0.0028(9)
O3 0.0214(11) 0.0439(13) 0.0265(11) -0.0100(11) -0.0069(9) 0.0063(10)
O5 0.0295(13) 0.0339(13) 0.0489(14) 0.0084(11) -0.0129(11) -0.0075(10)
O6 0.0457(17) 0.0594(19) 0.0663(18) 0.0061(16) 0.0004(15) 0.0148(14)
C3 0.0190(14) 0.0278(15) 0.0236(15) -0.0055(12) -0.0058(12) 0.0005(12)
C4 0.0228(15) 0.0260(15) 0.0194(14) 0.0008(11) -0.0069(12) -0.0023(12)
C6 0.0217(16) 0.0387(18) 0.0216(15) -0.0044(12) -0.0007(13) -0.0026(12)
C2 0.0178(14) 0.0275(15) 0.0215(14) 0.0013(12) -0.0002(11) 0.0001(11)
O7 0.060(2) 0.087(3) 0.080(2) 0.023(2) 0.006(2) 0.0042(19)
C1 0.0200(15) 0.0282(15) 0.0203(13) -0.0006(12) -0.0023(12) -0.0005(12)
C5 0.0195(15) 0.0326(16) 0.0230(14) -0.0052(13) 0.0025(12) -0.0046(12)

loop_
_atom_type_symbol
_atom_type_description
_atom_type_scat_dispersion_real
_atom_type_scat_dispersion_imag
_atom_type_scat_source
C C 0.0033 0.0016 'International Tables Vol C Tables 4.2.6.8 and 6.1.1.4'
H H 0.0000 0.0000 'International Tables Vol C Tables 4.2.6.8 and 6.1.1.4'
Cl Cl 0.1484 0.1585 'International Tables Vol C Tables 4.2.6.8 and 6.1.1.4'
O O 0.0106 0.0060 'International Tables Vol C Tables 4.2.6.8 and 6.1.1.4'
U U -9.6767 9.6646 'International Tables Vol C Tables 4.2.6.8 and 6.1.1.4'

loop_
_geom_angle_atom_site_label_1
_geom_angle_atom_site_label_2
_geom_angle_atom_site_label_3
_geom_angle
_geom_angle_site_symmetry_1
_geom_angle_site_symmetry_3
O1 U1 O1 124.08(10) 2_656 .
O1 U1 O4 117.85(6) 2_656 7_556
O1 U1 O4 67.62(7) . 7_556
O1 U1 O4 67.62(7) 2_656 8_556
O1 U1 O4 117.85(7) . 8_556
O1 U1 O2 64.56(7) . 5_667
O1 U1 O2 64.56(6) 2_656 6_565
O1 U1 O2 69.62(7) . 6_565
O1 U1 O2 69.62(7) 2_656 5_667
O1 U1 O3 123.93(7) . .
O1 U1 O3 65.95(7) 2_656 .
O1 U1 O3 65.95(7) . 2_656
O1 U1 O3 123.93(7) 2_656 2_656
O1 U1 O5 81.73(7) . .
O1 U1 O5 153.95(8) . 2_656
O1 U1 O5 81.73(7) 2_656 2_656
O1 U1 O5 153.96(8) 2_656 .
O4 U1 O4 169.42(11) 7_556 8_556
O2 U1 O4 67.22(7) 5_667 8_556
O2 U1 O4 67.22(7) 6_565 7_556
O2 U1 O4 122.69(7) 6_565 8_556
O2 U1 O4 122.69(7) 5_667 7_556
O2 U1 O2 67.93(9) 5_667 6_565
O3 U1 O4 116.09(7) . 8_556
O3 U1 O4 62.01(7) . 7_556
O3 U1 O4 62.01(7) 2_656 8_556
O3 U1 O4 116.09(7) 2_656 7_556
O3 U1 O2 69.54(7) 2_656 5_667
O3 U1 O2 69.54(7) . 6_565
O3 U1 O2 128.02(7) 2_656 6_565
O3 U1 O2 128.02(7) . 5_667
O3 U1 O3 161.51(12) 2_656 .
O5 U1 O4 65.50(7) . 7_556
O5 U1 O4 105.45(8) . 8_556
O5 U1 O4 65.50(7) 2_656 8_556
O5 U1 O4 105.45(8) 2_656 7_556
O5 U1 O2 131.14(7) . 6_565
O5 U1 O2 131.14(7) 2_656 5_667
O5 U1 O2 132.60(7) . 5_667
O5 U1 O2 132.60(7) 2_656 6_565
O5 U1 O3 98.00(8) . .
O5 U1 O3 98.00(8) 2_656 2_656
O5 U1 O3 66.56(7) . 2_656
O5 U1 O3 66.56(7) 2_656 .
O5 U1 O5 72.83(12) . 2_656
C1 O1 U1 122.21(18) . .
C4 O4 U1 121.5(2) . 7_556
C2 O2 U1 120.29(18) . 5_667
C3 O3 U1 121.07(19) . .
O3 C3 C4 114.0(3) . 7_556
O3 C3 C6 126.2(3) . .
C6 C3 C4 119.8(3) . 7_556
O4 C4 C3 114.8(3) . 7_556
O4 C4 C6 125.4(3) . .
C6 C4 C3 119.8(3) . 7_556
C3 C6 Cl2 120.3(3) . .
C3 C6 C4 120.0(3) . .
C4 C6 Cl2 119.6(3) . .
O2 C2 C1 115.0(2) . 5_667
O2 C2 C5 125.1(3) . .
C5 C2 C1 119.9(3) . 5_667
O1 C1 C2 115.2(2) . 5_667
O1 C1 C5 124.9(3) . .
C5 C1 C2 119.8(3) . 5_667
C2 C5 Cl1 119.8(2) . .
C1 C5 Cl1 119.9(2) . .
C1 C5 C2 120.3(3) . .

loop_
_geom_bond_atom_site_label_1
_geom_bond_atom_site_label_2
_geom_bond_distance
_geom_bond_site_symmetry_2
U1 O1 2.398(2) 2_656
U1 O1 2.398(2) .
U1 O4 2.503(2) 7_556
U1 O4 2.503(2) 8_556
U1 O2 2.480(2) 5_667
U1 O2 2.480(2) 6_565
U1 O3 2.4793(19) .
U1 O3 2.4792(19) 2_656
U1 O5 2.436(2) .
U1 O5 2.436(2) 2_656
Cl1 C5 1.725(3) .
Cl2 C6 1.726(4) .
O1 C1 1.267(3) .
O4 C4 1.255(3) .
O2 C2 1.252(3) .
O3 C3 1.267(4) .
C3 C4 1.520(5) 7_556
C3 C6 1.390(4) .
C4 C6 1.396(4) .
C2 C1 1.537(4) 5_667
C2 C5 1.390(4) .
C1 C5 1.377(4) .
